data_1571224
loop_
_publ_author_name
'M Zahir, F Zahra'
'Hay, Moya A.'
'Janetzki, Jett T.'
'Gable, Robert W.'
'Goerigk, Lars'
'Boskovic, Colette'

_publ_section_title
;
 Predicting valence tautomerism in diverse cobalt-dioxolene complexes:
 elucidation of the role of ligands and solvent.
;
_journal_issue 15
_journal_name_full 'Chemical science'
_journal_page_first 5694
_journal_page_last 5710
_journal_paper_doi 10.1039/d3sc04493a
_journal_volume 15
_journal_year 2024
_chemical_absolute_configuration ad
_chemical_formula_moiety 'C26 H26 Co N4 O2, C24 H20 B'
_chemical_formula_sum 'C50 H46 B Co N4 O2'
_chemical_formula_weight 804.65
_space_group_crystal_system orthorhombic
_space_group_IT_number 33
_space_group_name_Hall 'P 2c -2n'
_space_group_name_H-M_alt 'P n a 21'
_atom_sites_solution_hydrogens geom
_atom_sites_solution_primary dual
_audit_creation_date 2023-05-08
_audit_creation_method
;
Olex2 1.5
(compiled 2023.03.06 svn.rbb2c1857 for OlexSys, GUI svn.r6748)
;
_audit_update_record
;
2023-08-08 deposited with the CCDC.	2024-03-11 downloaded from the CCDC.
;
_cell_angle_alpha 90
_cell_angle_beta 90
_cell_angle_gamma 90
_cell_formula_units_Z 8
_cell_length_a 29.872(6)
_cell_length_b 9.931(2)
_cell_length_c 27.754(6)
_cell_measurement_reflns_used 5748
_cell_measurement_temperature 271.59(2)
_cell_measurement_theta_max 19.99
_cell_measurement_theta_min 2.17
_cell_volume 8233(3)
_computing_cell_refinement 'XDS (Kabsch, 1993)'
_computing_data_collection 'AS QEGUI'
_computing_data_reduction 'XDS (Kabsch, 1993)'
_computing_molecular_graphics 'Olex2 1.5 (Dolomanov et al., 2009)'
_computing_publication_material 'Olex2 1.5 (Dolomanov et al., 2009)'
_computing_structure_refinement 'SHELXL 2019/3 (Sheldrick, 2015)'
_computing_structure_solution 'SHELXT 2018/2 (Sheldrick, 2018)'
_diffrn_ambient_temperature 270.15
_diffrn_measured_fraction_theta_full 0.998
_diffrn_measured_fraction_theta_max 0.878
_diffrn_measurement_device_type 'Dectris Eiger2 9M'
_diffrn_measurement_method 'Omega Scan'
_diffrn_radiation_monochromator 'Silicon Double Crystal'
_diffrn_radiation_type Synchrotron
_diffrn_radiation_wavelength 0.71075
_diffrn_reflns_av_R_equivalents 0.0394
_diffrn_reflns_av_unetI/netI 0.0287
_diffrn_reflns_Laue_measured_fraction_full 0.998
_diffrn_reflns_Laue_measured_fraction_max 0.878
_diffrn_reflns_limit_h_max 39
_diffrn_reflns_limit_h_min -40
_diffrn_reflns_limit_k_max 12
_diffrn_reflns_limit_k_min -12
_diffrn_reflns_limit_l_max 33
_diffrn_reflns_limit_l_min -34
_diffrn_reflns_number 96159
_diffrn_reflns_point_group_measured_fraction_full 0.984
_diffrn_reflns_point_group_measured_fraction_max 0.850
_diffrn_reflns_theta_full 25.243
_diffrn_reflns_theta_max 29.232
_diffrn_reflns_theta_min 1.363
_diffrn_source 'MX1 Beamline Australian Synchrotron'
_exptl_absorpt_coefficient_mu 0.463
_exptl_absorpt_correction_T_max 0.7458
_exptl_absorpt_correction_T_min 0.5331
_exptl_absorpt_correction_type multi-scan
_exptl_absorpt_process_details 'XDS (Kabsch, 2010)'
_exptl_crystal_colour yellow
_exptl_crystal_colour_primary yellow
_exptl_crystal_density_diffrn 1.298
_exptl_crystal_density_method 'not measured'
_exptl_crystal_description 'Plate like flakes'
_exptl_crystal_F_000 3376
_exptl_crystal_recrystallization_method 'grown by solvent diffusion of hexane into dichloromethane'
_exptl_crystal_size_max 0.009
_exptl_crystal_size_mid 0.004
_exptl_crystal_size_min 0.001
_refine_diff_density_max 0.424
_refine_diff_density_min -0.543
_refine_diff_density_rms 0.065
_refine_ls_abs_structure_details
;
 Refined as an inversion twin.
;
_refine_ls_abs_structure_Flack 0.371(16)
_refine_ls_extinction_coef 0.0039(3)
_refine_ls_extinction_expression Fc^*^=kFc[1+0.001xFc^2^\l^3^/sin(2\q)]^-1/4^
_refine_ls_extinction_method 'SHELXL-2019/2 (Sheldrick 2019)'
_refine_ls_goodness_of_fit_ref 1.082
_refine_ls_hydrogen_treatment constr
_refine_ls_matrix_type full
_refine_ls_number_parameters 1062
_refine_ls_number_reflns 19053
_refine_ls_number_restraints 11
_refine_ls_restrained_S_all 1.082
_refine_ls_R_factor_all 0.0711
_refine_ls_R_factor_gt 0.0456
_refine_ls_shift/su_max 0.001
_refine_ls_shift/su_mean 0.000
_refine_ls_structure_factor_coef Fsqd
_refine_ls_weighting_details 'w=1/[\s^2^(Fo^2^)+(0.0693P)^2^+1.9694P] where P=(Fo^2^+2Fc^2^)/3'
_refine_ls_weighting_scheme calc
_refine_ls_wR_factor_gt 0.1157
_refine_ls_wR_factor_ref 0.1505
_reflns_Friedel_coverage 0.899
_reflns_Friedel_fraction_full 0.970
_reflns_Friedel_fraction_max 0.821
_reflns_number_gt 14024
_reflns_number_total 19053
_reflns_threshold_expression 'I > 2\s(I)'
_cod_data_source_file d3sc04493a3.cif
_cod_data_source_block zz1-006-dcm-hex-270-x
_cod_depositor_comments 'Adding full bibliography for 1571222--1571238.cif.'
_cod_database_code 1571224
_shelx_shelxl_version_number 2019/3
_shelx_space_group_comment
;
The symmetry employed for this shelxl refinement is uniquely defined
by the following loop, which should always be used as a source of
symmetry information in preference to the above space-group names.
They are only intended as comments.
;
_exptl_absorpt_special_details
;
XDS does not report the values of _exptl_absorpt_correction_T_min and
_exptl_absorpt_correction_T_max.  Even though the data was processed by XDS
the values of the absorption corrections reported by SADABS are reported.
;
_olex2_refinement_description
;
1. Twinned data refinement
 Scales: 0.629(16)
 0.371(16)
2. Fixed Uiso
 At 1.2 times of:
  All C(H) groups, All C(H,H) groups
 At 1.5 times of:
  All C(H,H,H) groups
3. Restrained distances
 C18B-C26C
 1.5 with sigma of 0.001
4. Rigid body (RIGU) restrains
 C5B, C4B, C6B
 with sigma for 1-2 distances of 0.004 and sigma for 1-3 distances of 0.004
5. Others
 Sof(H7B)=Sof(C26C)=Sof(H26D)=Sof(H26E)=Sof(H26F)=1-FVAR(1)
 Sof(H18B)=Sof(C26B)=Sof(H26A)=Sof(H26B)=Sof(H26C)=FVAR(1)
6.a Secondary CH2 refined with riding coordinates:
 C13B(H13A,H13B), C13A(H13C,H13D), C12B(H12A,H12B), C19A(H19C,H19D), C19B(H19A,
 H19B), C12A(H12C,H12D)
6.b Aromatic/amide H refined with riding coordinates:
 C17B(H17B), C32B(H32B), C42B(H42B), C31B(H31B), C46A(H46A), C38B(H38B),
 C43B(H43B), C29A(H29A), C24A(H24A), C16B(H16B), C44B(H44B), C21A(H21A),
 C28A(H28A), C15A(H15A), C45B(H45B), C34A(H34A), C38A(H38A), C44A(H44A),
 C49B(H49B), C37B(H37B), C30A(H30A), C36B(H36B), C46B(H46B), C30B(H30B),
 C10A(H10A), C43A(H43A), C36A(H36A), C35B(H35B), C32A(H32A), C17A(H17A),
 C48B(H48B), C47A(H47A), C3B(H3B), C34B(H34B), C9A(H9A), C18B(H18B), C50A(H50A),
  C37A(H37A), C41B(H41B), C15B(H15B), C31A(H31A), C40B(H40B), C16A(H16A),
 C28B(H28B), C23B(H23B), C22A(H22A), C29B(H29B), C49A(H49A), C9B(H9B),
 C10B(H10B), C47B(H47B), C4B(H4B), C6A(H6A), C48A(H48A), C3A(H3A), C6B(H6B),
 C4A(H4A), C8B(H8B), C7B(H7B), C35A(H35A), C40A(H40A), C5A(H5A), C42A(H42A),
 C8A(H8A), C5B(H5B), C21B(H21B), C23A(H23A), C22B(H22B), C41A(H41A)
6.c Idealised Me refined as rotating group:
 C25A(H25D,H25E,H25F), C25B(H25A,H25B,H25C), C26A(H26G,H26H,H26I), C26B(H26A,
 H26B,H26C), C26C(H26D,H26E,H26F)
;
_olex2_submission_special_instructions 'No special instructions were received'

loop_
_space_group_symop_operation_xyz
'x, y, z'
'-x, -y, z+1/2'
'x+1/2, -y+1/2, z'
'-x+1/2, y+1/2, z+1/2'

loop_
_atom_site_label
_atom_site_type_symbol
_atom_site_fract_x
_atom_site_fract_y
_atom_site_fract_z
_atom_site_U_iso_or_equiv
_atom_site_adp_type
_atom_site_occupancy
_atom_site_site_symmetry_order
_atom_site_calc_flag
_atom_site_refinement_flags_posn
_atom_site_refinement_flags_adp
_atom_site_refinement_flags_occupancy
_atom_site_disorder_assembly
_atom_site_disorder_group
Co1A Co 0.47564(2) 0.46608(7) 0.39350(3) 0.06473(18) Uani 1 1 d . . . . .
Co1B Co 0.27067(2) 0.52387(7) 0.60601(3) 0.06609(18) Uani 1 1 d . . . . .
O1B O 0.26568(12) 0.6730(4) 0.56429(15) 0.0784(10) Uani 1 1 d . . . . .
O2A O 0.47882(12) 0.3166(4) 0.43527(16) 0.0805(10) Uani 1 1 d . . . . .
O1A O 0.43300(13) 0.3732(4) 0.35783(15) 0.0840(11) Uani 1 1 d . . . . .
N4B N 0.22606(12) 0.4283(4) 0.56764(13) 0.0593(8) Uani 1 1 d . . . . .
N3B N 0.31390(14) 0.4305(5) 0.56034(18) 0.0756(12) Uani 1 1 d . . . . .
N2A N 0.47520(12) 0.6235(4) 0.35267(16) 0.0631(9) Uani 1 1 d . . . . .
N1A N 0.52977(16) 0.3939(4) 0.35874(17) 0.0739(11) Uani 1 1 d . . . . .
O2B O 0.31282(15) 0.6218(5) 0.64079(17) 0.0984(13) Uani 1 1 d . . . . .
N3A N 0.43147(13) 0.5587(4) 0.43762(17) 0.0707(11) Uani 1 1 d . . . . .
N4A N 0.51955(12) 0.5622(4) 0.43258(15) 0.0635(9) Uani 1 1 d . . . . .
N2B N 0.27250(13) 0.3632(5) 0.64694(17) 0.0683(10) Uani 1 1 d . . . . .
N1B N 0.21772(17) 0.5944(5) 0.64105(16) 0.0764(11) Uani 1 1 d . . . . .
C33A C 0.69676(15) 1.0051(5) 0.36446(18) 0.0601(10) Uani 1 1 d . . . . .
C17B C 0.2978(2) 0.2213(7) 0.7095(2) 0.0876(17) Uani 1 1 d . . . . .
H17B H 0.315549 0.208461 0.736606 0.105 Uiso 1 1 calc R U . . .
C27B C 0.54514(16) 0.2280(5) 0.6199(2) 0.0655(12) Uani 1 1 d . . . . .
C32B C 0.53804(19) 0.1265(5) 0.6539(2) 0.0749(13) Uani 1 1 d . . . . .
H32B H 0.557213 0.121670 0.680214 0.090 Uiso 1 1 calc R U . . .
C42B C 0.6693(2) 0.3174(8) 0.7558(2) 0.0923(18) Uani 1 1 d . . . . .
H42B H 0.688155 0.309282 0.782318 0.111 Uiso 1 1 calc R U . . .
C31B C 0.5039(2) 0.0325(6) 0.6503(3) 0.096(2) Uani 1 1 d . . . . .
H31B H 0.500490 -0.032913 0.674030 0.115 Uiso 1 1 calc R U . . .
C46A C 0.61200(18) 0.7250(6) 0.3166(2) 0.0769(14) Uani 1 1 d . . . . .
H46A H 0.616122 0.656025 0.338830 0.092 Uiso 1 1 calc R U . . .
C20A C 0.50014(15) 0.7268(5) 0.36829(18) 0.0610(11) Uani 1 1 d . . . . .
C38B C 0.50848(18) 0.4701(5) 0.6682(2) 0.0731(13) Uani 1 1 d . . . . .
H38B H 0.507103 0.393016 0.687203 0.088 Uiso 1 1 calc R U . . .
C43B C 0.6456(2) 0.4335(8) 0.7481(2) 0.0875(17) Uani 1 1 d . . . . .
H43B H 0.648662 0.505354 0.769332 0.105 Uiso 1 1 calc R U . . .
C27A C 0.63102(15) 0.8920(5) 0.41837(17) 0.0612(10) Uani 1 1 d . . . . .
C2B C 0.31754(19) 0.7450(7) 0.6210(3) 0.0888(19) Uani 1 1 d . . . . .
C29A C 0.5713(2) 1.0219(6) 0.4573(3) 0.0832(17) Uani 1 1 d . . . . .
H29A H 0.551699 1.094507 0.456294 0.100 Uiso 1 1 calc R U . . .
C13B C 0.21921(16) 0.2917(6) 0.58731(19) 0.0694(12) Uani 1 1 d . . . . .
H13A H 0.226265 0.226126 0.562540 0.083 Uiso 1 1 calc R U . . .
H13B H 0.187896 0.280805 0.595699 0.083 Uiso 1 1 calc R U . . .
C24A C 0.45114(18) 0.6384(6) 0.3123(2) 0.0770(14) Uani 1 1 d . . . . .
H24A H 0.434308 0.566175 0.301112 0.092 Uiso 1 1 calc R U . . .
C16B C 0.2723(2) 0.1179(6) 0.6927(2) 0.0879(17) Uani 1 1 d . . . . .
H16B H 0.272624 0.034629 0.708040 0.106 Uiso 1 1 calc R U . . .
C44B C 0.61725(19) 0.4447(6) 0.7093(2) 0.0736(13) Uani 1 1 d . . . . .
H44B H 0.601229 0.524272 0.705361 0.088 Uiso 1 1 calc R U . . .
C21A C 0.50104(19) 0.8477(6) 0.3448(2) 0.0768(14) Uani 1 1 d . . . . .
H21A H 0.518352 0.918361 0.356472 0.092 Uiso 1 1 calc R U . . .
C28A C 0.60000(16) 0.9982(5) 0.4191(2) 0.0674(12) Uani 1 1 d . . . . .
H28A H 0.598669 1.055420 0.392592 0.081 Uiso 1 1 calc R U . . .
C33B C 0.54364(16) 0.4821(4) 0.63529(17) 0.0597(10) Uani 1 1 d . . . . .
C45A C 0.63309(15) 0.8477(5) 0.32464(17) 0.0613(10) Uani 1 1 d . . . . .
C15A C 0.4309(2) 0.6729(7) 0.5140(3) 0.0955(18) Uani 1 1 d . . . . .
H15A H 0.446474 0.701683 0.541179 0.115 Uiso 1 1 calc R U . . .
C45B C 0.64263(17) 0.4915(5) 0.5824(2) 0.0670(12) Uani 1 1 d . . . . .
H45B H 0.643887 0.545206 0.609817 0.080 Uiso 1 1 calc R U . . .
C39B C 0.61142(16) 0.3420(5) 0.67531(17) 0.0628(11) Uani 1 1 d . . . . .
C34A C 0.7288(2) 1.0039(6) 0.3279(2) 0.0823(16) Uani 1 1 d . . . . .
H34A H 0.729266 0.931013 0.306832 0.099 Uiso 1 1 calc R U . . .
C38A C 0.69777(16) 1.1199(5) 0.3930(2) 0.0695(11) Uani 1 1 d . . . . .
H38A H 0.677238 1.126942 0.418041 0.083 Uiso 1 1 calc R U . . .
C44A C 0.72878(19) 0.7467(6) 0.4206(3) 0.090(2) Uani 1 1 d . . . . .
H44A H 0.723492 0.807957 0.445296 0.108 Uiso 1 1 calc R U . . .
C49B C 0.61394(17) 0.3038(5) 0.53985(17) 0.0663(11) Uani 1 1 d . . . . .
H49B H 0.595070 0.229656 0.537334 0.080 Uiso 1 1 calc R U . . .
C37B C 0.47571(18) 0.5666(6) 0.6740(2) 0.0824(15) Uani 1 1 d . . . . .
H37B H 0.452562 0.552738 0.695881 0.099 Uiso 1 1 calc R U . . .
C1B C 0.29196(17) 0.7740(6) 0.5805(2) 0.0781(15) Uani 1 1 d . . . . .
C20B C 0.29247(18) 0.3882(6) 0.5205(2) 0.0744(13) Uani 1 1 d . . . . .
C30A C 0.62937(18) 0.8090(6) 0.45907(18) 0.0706(12) Uani 1 1 d . . . . .
H30A H 0.648582 0.735418 0.460447 0.085 Uiso 1 1 calc R U . . .
C14A C 0.45234(17) 0.6029(6) 0.4780(2) 0.0728(13) Uani 1 1 d . . . . .
C36B C 0.47728(18) 0.6819(6) 0.6478(2) 0.0820(15) Uani 1 1 d . . . . .
H36B H 0.455499 0.747809 0.651942 0.098 Uiso 1 1 calc R U . . .
C50B C 0.61224(15) 0.3839(4) 0.58168(17) 0.0607(10) Uani 1 1 d . . . . .
C13A C 0.50026(17) 0.5664(6) 0.48171(19) 0.0748(13) Uani 1 1 d . . . . .
H13C H 0.503362 0.479134 0.497047 0.090 Uiso 1 1 calc R U . . .
H13D H 0.515989 0.632482 0.501098 0.090 Uiso 1 1 calc R U . . .
C11B C 0.17939(17) 0.5756(5) 0.6160(2) 0.0736(13) Uani 1 1 d . . . . .
C12B C 0.18463(17) 0.5111(6) 0.5684(2) 0.0762(14) Uani 1 1 d . . . . .
H12A H 0.186276 0.579706 0.543542 0.091 Uiso 1 1 calc R U . . .
H12B H 0.158895 0.454544 0.561735 0.091 Uiso 1 1 calc R U . . .
C11A C 0.56767(18) 0.4203(5) 0.3843(2) 0.0760(14) Uani 1 1 d . . . . .
C46B C 0.67103(18) 0.5218(6) 0.5441(2) 0.0762(14) Uani 1 1 d . . . . .
H46B H 0.689670 0.596650 0.545781 0.091 Uiso 1 1 calc R U . . .
C14B C 0.24705(15) 0.2635(5) 0.63058(19) 0.0620(11) Uani 1 1 d . . . . .
C30B C 0.47572(19) 0.0364(6) 0.6124(4) 0.100(2) Uani 1 1 d . . . . .
H30B H 0.452379 -0.025348 0.610431 0.120 Uiso 1 1 calc R U . . .
C19A C 0.52650(17) 0.7007(6) 0.4133(2) 0.0729(13) Uani 1 1 d . . . . .
H19C H 0.558067 0.713535 0.406468 0.087 Uiso 1 1 calc R U . . .
H19D H 0.517885 0.765719 0.437634 0.087 Uiso 1 1 calc R U . . .
C10A C 0.6097(2) 0.3867(6) 0.3681(3) 0.0926(18) Uani 1 1 d . . . . .
H10A H 0.634880 0.407315 0.386362 0.111 Uiso 1 1 calc R U . . .
C43A C 0.7632(2) 0.6556(8) 0.4261(4) 0.113(3) Uani 1 1 d . . . . .
H43A H 0.779837 0.654804 0.454365 0.136 Uiso 1 1 calc R U . . .
C36A C 0.75926(19) 1.2155(6) 0.3503(3) 0.0857(16) Uani 1 1 d . . . . .
H36A H 0.780059 1.284091 0.345890 0.103 Uiso 1 1 calc R U . . .
C35B C 0.5114(2) 0.7004(6) 0.6151(2) 0.0815(15) Uani 1 1 d . . . . .
H35B H 0.512666 0.779243 0.597084 0.098 Uiso 1 1 calc R U . . .
C32A C 0.5717(2) 0.9376(7) 0.4972(2) 0.0898(19) Uani 1 1 d . . . . .
H32A H 0.552731 0.953641 0.523167 0.108 Uiso 1 1 calc R U . . .
C17A C 0.3648(2) 0.6573(7) 0.4690(3) 0.0957(19) Uani 1 1 d . . . . .
H17A H 0.334312 0.674417 0.465548 0.115 Uiso 1 1 calc R U . . .
C7A C 0.5340(2) 0.3302(6) 0.3153(2) 0.0888(17) Uani 1 1 d . . . . .
C48B C 0.6431(2) 0.3328(7) 0.5022(2) 0.0813(16) Uani 1 1 d . . . . .
H48B H 0.643453 0.277533 0.475123 0.098 Uiso 1 1 calc R U . . .
C47A C 0.5848(2) 0.7010(8) 0.2764(3) 0.0942(19) Uani 1 1 d . . . . .
H47A H 0.571961 0.616506 0.272180 0.113 Uiso 1 1 calc R U . . .
C3B C 0.3474(2) 0.8410(8) 0.6396(3) 0.109(2) Uani 1 1 d . . . . .
H3B H 0.364737 0.821226 0.666490 0.131 Uiso 1 1 calc R U . . .
C2A C 0.45227(18) 0.2180(6) 0.4180(2) 0.0789(15) Uani 1 1 d . . . . .
C34B C 0.54401(16) 0.6013(5) 0.6090(2) 0.0681(11) Uani 1 1 d . . . . .
H34B H 0.566697 0.615377 0.586598 0.082 Uiso 1 1 calc R U . . .
C9A C 0.6141(3) 0.3225(8) 0.3246(3) 0.113(3) Uani 1 1 d . . . . .
H9A H 0.642144 0.298583 0.312894 0.136 Uiso 1 1 calc R U . . .
C18B C 0.2976(2) 0.3425(6) 0.6872(2) 0.0866(17) Uani 1 1 d D . . . .
H18B H 0.314856 0.412489 0.699588 0.104 Uiso 0.651(16) 1 calc R U P A 1
C24B C 0.35814(18) 0.4005(7) 0.5643(3) 0.0896(18) Uani 1 1 d . . . . .
C50A C 0.6232(2) 0.9459(5) 0.2905(2) 0.0757(13) Uani 1 1 d . . . . .
H50A H 0.635684 1.031014 0.294447 0.091 Uiso 1 1 calc R U . . .
C18A C 0.38720(17) 0.5887(6) 0.4327(2) 0.0828(16) Uani 1 1 d . . . . .
C19B C 0.24442(17) 0.4240(6) 0.51807(18) 0.0707(12) Uani 1 1 d . . . . .
H19A H 0.228387 0.357596 0.499116 0.085 Uiso 1 1 calc R U . . .
H19B H 0.240857 0.511112 0.502749 0.085 Uiso 1 1 calc R U . . .
C37A C 0.72765(17) 1.2242(6) 0.3861(2) 0.0803(15) Uani 1 1 d . . . . .
H37A H 0.726364 1.300152 0.405596 0.096 Uiso 1 1 calc R U . . .
C41B C 0.66468(19) 0.2130(8) 0.7235(2) 0.0862(16) Uani 1 1 d . . . . .
H41B H 0.680574 0.133463 0.727997 0.103 Uiso 1 1 calc R U . . .
C15B C 0.2459(2) 0.1388(6) 0.6524(2) 0.0782(14) Uani 1 1 d . . . . .
H15B H 0.227832 0.070464 0.640297 0.094 Uiso 1 1 calc R U . . .
C31A C 0.6004(2) 0.8310(7) 0.4977(2) 0.0831(16) Uani 1 1 d . . . . .
H31A H 0.600717 0.772603 0.523846 0.100 Uiso 1 1 calc R U . . .
C40B C 0.63626(18) 0.2265(6) 0.6841(2) 0.0738(13) Uani 1 1 d . . . . .
H40B H 0.633776 0.154856 0.662677 0.089 Uiso 1 1 calc R U . . .
C16A C 0.3858(2) 0.6996(8) 0.5090(3) 0.109(2) Uani 1 1 d . . . . .
H16A H 0.370327 0.745938 0.532882 0.131 Uiso 1 1 calc R U . . .
C28B C 0.51564(19) 0.2248(6) 0.5810(3) 0.0858(18) Uani 1 1 d . . . . .
H28B H 0.519072 0.288588 0.556777 0.103 Uiso 1 1 calc R U . . .
C23B C 0.3798(2) 0.3314(7) 0.5259(3) 0.098(2) Uani 1 1 d . . . . .
H23B H 0.410346 0.314679 0.527879 0.118 Uiso 1 1 calc R U . . .
C22A C 0.4760(2) 0.8635(6) 0.3037(3) 0.0861(17) Uani 1 1 d . . . . .
H22A H 0.476176 0.944937 0.287122 0.103 Uiso 1 1 calc R U . . .
C29B C 0.4812(2) 0.1306(7) 0.5767(3) 0.098(2) Uani 1 1 d . . . . .
H29B H 0.462269 0.131726 0.550135 0.117 Uiso 1 1 calc R U . . .
C49A C 0.5956(2) 0.9235(7) 0.2507(2) 0.0868(16) Uani 1 1 d . . . . .
H49A H 0.589976 0.992959 0.229031 0.104 Uiso 1 1 calc R U . . .
C12A C 0.56112(17) 0.4806(6) 0.4326(2) 0.0796(15) Uani 1 1 d . . . . .
H12C H 0.586525 0.537104 0.440686 0.095 Uiso 1 1 calc R U . . .
H12D H 0.558919 0.409952 0.456670 0.095 Uiso 1 1 calc R U . . .
C25A C 0.4938(3) 0.2965(10) 0.2853(3) 0.132(3) Uani 1 1 d . . . . .
H25D H 0.473500 0.242669 0.303924 0.197 Uiso 1 1 calc R U . . .
H25E H 0.503082 0.247124 0.257296 0.197 Uiso 1 1 calc R U . . .
H25F H 0.479191 0.378088 0.275551 0.197 Uiso 1 1 calc R U . . .
C9B C 0.1368(4) 0.6850(8) 0.6764(4) 0.132(3) Uani 1 1 d . . . . .
H9B H 0.109782 0.717274 0.688543 0.158 Uiso 1 1 calc R U . . .
C10B C 0.1384(2) 0.6200(6) 0.6326(3) 0.099(2) Uani 1 1 d . . . . .
H10B H 0.112474 0.606419 0.614615 0.119 Uiso 1 1 calc R U . . .
C47B C 0.6715(2) 0.4421(7) 0.5043(2) 0.0839(16) Uani 1 1 d . . . . .
H47B H 0.690782 0.461015 0.478793 0.101 Uiso 1 1 calc R U . . .
C4B C 0.3508(3) 0.9649(9) 0.6175(5) 0.130(3) Uani 1 1 d . . . . .
H4B H 0.370584 1.029120 0.629464 0.157 Uiso 1 1 calc R U . . .
C39A C 0.70153(16) 0.7518(5) 0.3799(2) 0.0668(13) Uani 1 1 d . . . . .
C1A C 0.42719(19) 0.2485(6) 0.3769(3) 0.0820(17) Uani 1 1 d . . . . .
C6A C 0.3982(2) 0.1539(7) 0.3576(3) 0.104(2) Uani 1 1 d . . . . .
H6A H 0.381508 0.174330 0.330242 0.125 Uiso 1 1 calc R U . . .
C48A C 0.5769(2) 0.7999(8) 0.2435(2) 0.0915(17) Uani 1 1 d . . . . .
H48A H 0.559135 0.783466 0.216582 0.110 Uiso 1 1 calc R U . . .
C3A C 0.4487(2) 0.0910(7) 0.4387(3) 0.101(2) Uani 1 1 d . . . . .
H3A H 0.465993 0.068809 0.465388 0.121 Uiso 1 1 calc R U . . .
C6B C 0.2951(2) 0.9003(6) 0.5599(3) 0.098(2) Uani 1 1 d . . . . .
H6B H 0.276994 0.922622 0.533882 0.118 Uiso 1 1 calc R U . . .
C4A C 0.4192(3) -0.0026(8) 0.4193(4) 0.117(3) Uani 1 1 d . . . . .
H4A H 0.416422 -0.086916 0.433558 0.141 Uiso 1 1 calc R U . . .
C8B C 0.1753(4) 0.7008(10) 0.7015(4) 0.142(3) Uani 1 1 d . . . . .
H8B H 0.174340 0.744680 0.731129 0.171 Uiso 1 1 calc R U . . .
C7B C 0.2155(3) 0.6546(8) 0.6849(3) 0.112(2) Uani 1 1 d . . . . .
H7B H 0.241155 0.664288 0.703491 0.135 Uiso 0.349(16) 1 calc R U P A 2
C35A C 0.7596(2) 1.1044(6) 0.3213(3) 0.095(2) Uani 1 1 d . . . . .
H35A H 0.780873 1.096887 0.296938 0.114 Uiso 1 1 calc R U . . .
C40A C 0.7129(2) 0.6592(6) 0.3448(3) 0.0889(16) Uani 1 1 d . . . . .
H40A H 0.696242 0.656841 0.316503 0.107 Uiso 1 1 calc R U . . .
C5A C 0.3942(3) 0.0283(8) 0.3792(4) 0.124(3) Uani 1 1 d . . . . .
H5A H 0.374469 -0.035024 0.366554 0.149 Uiso 1 1 calc R U . . .
C42A C 0.7728(2) 0.5674(8) 0.3905(5) 0.125(3) Uani 1 1 d . . . . .
H42A H 0.796042 0.505915 0.393993 0.150 Uiso 1 1 calc R U . . .
C8A C 0.5761(3) 0.2945(7) 0.2987(3) 0.111(2) Uani 1 1 d . . . . .
H8A H 0.578731 0.250259 0.269335 0.133 Uiso 1 1 calc R U . . .
B2 B 0.57875(18) 0.3565(5) 0.6279(2) 0.0603(11) Uani 1 1 d . . . . .
C25B C 0.3838(2) 0.4350(9) 0.6064(4) 0.125(3) Uani 1 1 d . . . . .
H25A H 0.377352 0.526025 0.615627 0.188 Uiso 1 1 calc R U . . .
H25B H 0.415177 0.426630 0.599251 0.188 Uiso 1 1 calc R U . . .
H25C H 0.376186 0.375228 0.632282 0.188 Uiso 1 1 calc R U . . .
C26A C 0.3620(2) 0.5510(9) 0.3886(3) 0.113(2) Uani 1 1 d . . . . .
H26G H 0.372988 0.602202 0.361747 0.170 Uiso 1 1 calc R U . . .
H26H H 0.330784 0.569703 0.393241 0.170 Uiso 1 1 calc R U . . .
H26I H 0.365996 0.456701 0.382321 0.170 Uiso 1 1 calc R U . . .
C5B C 0.3250(3) 0.9933(8) 0.5778(5) 0.122(3) Uani 1 1 d . . . . .
H5B H 0.327826 1.076535 0.562752 0.146 Uiso 1 1 calc R U . . .
C21B C 0.3126(2) 0.3176(7) 0.4832(3) 0.0986(19) Uani 1 1 d . . . . .
H21B H 0.296143 0.290005 0.456538 0.118 Uiso 1 1 calc R U . . .
C23A C 0.4506(2) 0.7567(6) 0.2871(3) 0.0843(17) Uani 1 1 d . . . . .
H23A H 0.433398 0.765199 0.259357 0.101 Uiso 1 1 calc R U . . .
C22B C 0.3572(3) 0.2899(9) 0.4869(4) 0.115(3) Uani 1 1 d . . . . .
H22B H 0.371752 0.242746 0.462551 0.139 Uiso 1 1 calc R U . . .
B1 B 0.66468(18) 0.8722(5) 0.3720(2) 0.0600(11) Uani 1 1 d . . . . .
C41A C 0.7481(3) 0.5701(8) 0.3499(4) 0.124(3) Uani 1 1 d . . . . .
H41A H 0.754766 0.510934 0.324960 0.149 Uiso 1 1 calc R U . . .
C26B C 0.2546(6) 0.6565(16) 0.7191(4) 0.142(6) Uani 0.651(16) 1 d . . P A 1
H26A H 0.270166 0.571958 0.717383 0.213 Uiso 0.651(16) 1 calc R U P A 1
H26B H 0.244050 0.670649 0.751344 0.213 Uiso 0.651(16) 1 calc R U P A 1
H26C H 0.274666 0.727987 0.710311 0.213 Uiso 0.651(16) 1 calc R U P A 1
C26C C 0.3175(10) 0.4573(14) 0.7151(7) 0.148(14) Uani 0.349(16) 1 d D . P A 2
H26D H 0.328592 0.524114 0.693171 0.223 Uiso 0.349(16) 1 calc R U P A 2
H26E H 0.341730 0.424633 0.734686 0.223 Uiso 0.349(16) 1 calc R U P A 2
H26F H 0.295013 0.496516 0.735441 0.223 Uiso 0.349(16) 1 calc R U P A 2

loop_
_atom_site_aniso_label
_atom_site_aniso_U_11
_atom_site_aniso_U_22
_atom_site_aniso_U_33
_atom_site_aniso_U_23
_atom_site_aniso_U_13
_atom_site_aniso_U_12
Co1A 0.0594(3) 0.0749(4) 0.0598(4) 0.0096(3) -0.0038(3) -0.0082(3)
Co1B 0.0605(3) 0.0780(4) 0.0598(4) 0.0069(3) -0.0087(3) -0.0103(3)
O1B 0.073(2) 0.082(2) 0.080(3) 0.0111(19) -0.0067(17) -0.0103(17)
O2A 0.078(2) 0.085(2) 0.079(3) 0.017(2) 0.0011(18) -0.0015(18)
O1A 0.084(2) 0.088(2) 0.080(3) 0.009(2) -0.014(2) -0.022(2)
N4B 0.0563(19) 0.072(2) 0.0500(19) 0.0027(16) -0.0026(16) -0.0009(16)
N3B 0.054(2) 0.088(3) 0.084(3) 0.022(2) -0.001(2) -0.003(2)
N2A 0.059(2) 0.073(2) 0.058(2) 0.0031(18) -0.0075(17) -0.0072(17)
N1A 0.087(3) 0.067(2) 0.068(3) 0.0035(19) 0.009(2) -0.005(2)
O2B 0.096(3) 0.114(3) 0.085(3) 0.007(2) -0.028(2) -0.033(2)
N3A 0.055(2) 0.083(3) 0.074(3) 0.022(2) 0.002(2) -0.0015(18)
N4A 0.0540(19) 0.080(2) 0.057(2) 0.0060(18) -0.0007(17) -0.0002(17)
N2B 0.066(2) 0.074(2) 0.065(3) 0.013(2) -0.0100(18) -0.0046(19)
N1B 0.094(3) 0.070(2) 0.066(3) -0.0056(19) 0.006(2) -0.002(2)
C33A 0.060(2) 0.058(2) 0.062(3) -0.0020(19) 0.008(2) 0.0014(18)
C17B 0.102(4) 0.094(4) 0.067(4) 0.018(3) -0.016(3) 0.014(3)
C27B 0.063(2) 0.058(2) 0.075(4) -0.008(2) 0.003(2) 0.0032(19)
C32B 0.083(3) 0.062(3) 0.080(3) -0.006(2) 0.011(3) -0.009(2)
C42B 0.072(3) 0.131(6) 0.074(4) 0.012(4) -0.006(3) -0.006(3)
C31B 0.092(4) 0.077(4) 0.119(6) -0.009(3) 0.018(4) -0.024(3)
C46A 0.078(3) 0.081(3) 0.072(3) 0.001(3) -0.003(3) -0.017(3)
C20A 0.052(2) 0.072(3) 0.058(3) 0.001(2) 0.0015(19) -0.002(2)
C38B 0.075(3) 0.070(3) 0.074(3) -0.004(2) 0.017(3) 0.001(2)
C43B 0.086(4) 0.110(5) 0.066(3) -0.003(3) -0.005(3) -0.033(3)
C27A 0.060(2) 0.064(2) 0.060(3) -0.0050(19) 0.0013(19) -0.0093(19)
C2B 0.068(3) 0.099(4) 0.099(5) -0.015(3) 0.005(3) -0.021(3)
C29A 0.072(3) 0.081(3) 0.097(5) -0.026(3) 0.020(3) -0.014(3)
C13B 0.066(3) 0.079(3) 0.063(3) 0.007(2) -0.005(2) -0.015(2)
C24A 0.079(3) 0.088(3) 0.064(3) 0.010(3) -0.018(3) -0.014(3)
C16B 0.103(4) 0.077(3) 0.083(4) 0.016(3) -0.004(3) 0.022(3)
C44B 0.081(3) 0.073(3) 0.066(3) 0.000(2) 0.002(3) -0.016(2)
C21A 0.076(3) 0.073(3) 0.081(4) 0.001(3) -0.005(3) -0.007(3)
C28A 0.065(3) 0.069(3) 0.069(3) -0.006(2) 0.009(2) -0.006(2)
C33B 0.064(2) 0.058(2) 0.057(3) -0.0057(18) 0.001(2) -0.0043(18)
C45A 0.061(2) 0.063(2) 0.059(3) -0.008(2) 0.009(2) 0.002(2)
C15A 0.091(4) 0.116(5) 0.080(4) -0.006(3) 0.021(3) 0.002(4)
C45B 0.072(3) 0.063(3) 0.066(3) 0.000(2) 0.010(2) 0.002(2)
C39B 0.065(2) 0.067(3) 0.057(3) 0.001(2) 0.007(2) -0.007(2)
C34A 0.094(4) 0.065(3) 0.088(4) -0.011(3) 0.034(3) -0.007(3)
C38A 0.067(2) 0.072(3) 0.069(3) -0.011(2) 0.009(2) -0.005(2)
C44A 0.076(3) 0.083(4) 0.110(6) 0.005(3) -0.024(3) -0.012(3)
C49B 0.074(3) 0.070(3) 0.054(3) -0.002(2) -0.004(2) 0.014(2)
C37B 0.073(3) 0.083(3) 0.091(4) -0.008(3) 0.019(3) 0.001(3)
C1B 0.062(3) 0.082(3) 0.091(4) -0.002(3) 0.018(3) -0.010(2)
C20B 0.073(3) 0.082(3) 0.068(3) 0.009(3) 0.009(3) -0.002(3)
C30A 0.073(3) 0.075(3) 0.063(3) 0.001(2) 0.001(2) -0.013(2)
C14A 0.066(3) 0.089(3) 0.063(3) 0.014(3) 0.005(2) -0.002(2)
C36B 0.075(3) 0.079(3) 0.092(4) -0.011(3) 0.006(3) 0.014(3)
C50B 0.064(2) 0.058(2) 0.060(3) 0.0003(19) 0.000(2) 0.0086(19)
C13A 0.070(3) 0.099(4) 0.055(3) 0.005(3) -0.003(2) -0.002(3)
C11B 0.072(3) 0.067(3) 0.082(4) 0.004(2) 0.007(3) 0.001(2)
C12B 0.056(3) 0.092(3) 0.081(4) -0.003(3) -0.011(2) 0.008(2)
C11A 0.070(3) 0.071(3) 0.087(4) 0.010(3) 0.008(3) 0.008(2)
C46B 0.065(3) 0.078(3) 0.085(4) 0.015(3) 0.014(3) 0.007(2)
C14B 0.060(2) 0.073(3) 0.053(3) 0.004(2) 0.005(2) 0.006(2)
C30B 0.069(3) 0.073(4) 0.159(8) -0.018(4) 0.008(4) -0.006(2)
C19A 0.065(3) 0.087(3) 0.067(3) 0.004(3) -0.009(2) -0.012(2)
C10A 0.085(4) 0.087(4) 0.106(5) 0.019(3) 0.018(3) 0.025(3)
C43A 0.078(4) 0.097(5) 0.164(8) 0.039(5) -0.043(5) -0.023(4)
C36A 0.076(3) 0.072(3) 0.109(5) 0.006(3) 0.022(3) -0.012(3)
C35B 0.086(3) 0.068(3) 0.091(4) 0.010(3) 0.005(3) 0.012(3)
C32A 0.081(4) 0.113(5) 0.076(4) -0.029(3) 0.024(3) -0.030(3)
C17A 0.067(3) 0.101(4) 0.120(6) 0.025(4) 0.020(4) 0.011(3)
C7A 0.122(5) 0.067(3) 0.077(4) 0.004(3) 0.019(3) -0.005(3)
C48B 0.085(3) 0.101(4) 0.059(3) -0.002(3) 0.003(3) 0.032(3)
C47A 0.087(4) 0.105(5) 0.090(5) -0.018(4) -0.005(3) -0.024(3)
C3B 0.076(4) 0.115(5) 0.136(6) -0.034(5) 0.014(4) -0.025(4)
C2A 0.067(3) 0.081(3) 0.089(4) 0.008(3) 0.021(3) 0.001(3)
C34B 0.070(3) 0.068(3) 0.067(3) 0.003(2) 0.007(2) 0.004(2)
C9A 0.123(6) 0.100(5) 0.117(6) 0.020(4) 0.040(5) 0.044(4)
C18B 0.090(4) 0.093(4) 0.077(4) 0.012(3) -0.027(3) -0.005(3)
C24B 0.058(3) 0.098(4) 0.112(5) 0.034(4) -0.004(3) -0.003(3)
C50A 0.089(3) 0.066(3) 0.072(3) -0.003(2) -0.003(3) 0.012(3)
C18A 0.058(3) 0.098(4) 0.092(4) 0.034(3) 0.004(3) 0.000(3)
C19B 0.072(3) 0.085(3) 0.054(3) 0.003(2) 0.002(2) -0.002(2)
C37A 0.076(3) 0.069(3) 0.095(4) -0.016(3) 0.013(3) -0.013(2)
C41B 0.069(3) 0.114(5) 0.075(4) 0.014(4) 0.002(3) 0.013(3)
C15B 0.084(3) 0.072(3) 0.078(4) 0.001(3) -0.001(3) 0.004(3)
C31A 0.089(4) 0.101(4) 0.060(3) -0.007(3) 0.007(3) -0.031(3)
C40B 0.071(3) 0.084(3) 0.066(3) 0.006(3) 0.012(2) 0.011(3)
C16A 0.091(4) 0.118(5) 0.118(6) 0.013(5) 0.041(4) 0.013(4)
C28B 0.076(3) 0.073(3) 0.108(5) -0.006(3) -0.016(3) 0.009(3)
C23B 0.063(3) 0.100(4) 0.133(6) 0.028(4) 0.022(4) 0.012(3)
C22A 0.091(4) 0.076(3) 0.092(4) 0.023(3) -0.007(3) 0.001(3)
C29B 0.072(3) 0.087(4) 0.133(6) -0.029(4) -0.030(4) 0.015(3)
C49A 0.086(4) 0.098(4) 0.076(4) 0.000(3) -0.012(3) 0.016(3)
C12A 0.057(3) 0.102(4) 0.080(4) -0.004(3) -0.007(3) 0.011(2)
C25A 0.165(7) 0.148(7) 0.082(5) -0.026(5) 0.026(5) -0.060(6)
C9B 0.148(7) 0.095(5) 0.153(9) -0.008(5) 0.064(7) 0.035(5)
C10B 0.089(4) 0.077(4) 0.130(6) 0.007(4) 0.027(4) 0.017(3)
C47B 0.077(3) 0.108(4) 0.066(3) 0.016(3) 0.015(3) 0.026(3)
C4B 0.082(4) 0.105(6) 0.204(10) -0.047(6) 0.041(5) -0.029(4)
C39A 0.067(3) 0.059(2) 0.075(4) 0.005(2) 0.003(2) -0.005(2)
C1A 0.068(3) 0.084(4) 0.093(5) 0.005(3) 0.009(3) -0.014(3)
C6A 0.081(4) 0.098(5) 0.134(6) -0.009(4) 0.010(4) -0.023(3)
C48A 0.085(4) 0.117(5) 0.072(4) -0.013(4) -0.011(3) 0.000(3)
C3A 0.085(4) 0.088(4) 0.129(6) 0.025(4) 0.038(4) 0.012(3)
C6B 0.082(4) 0.080(4) 0.133(6) 0.011(4) 0.036(4) 0.001(3)
C4A 0.104(5) 0.084(4) 0.164(9) 0.018(5) 0.055(6) -0.005(4)
C8B 0.182(10) 0.118(6) 0.127(8) -0.032(6) 0.040(7) 0.027(7)
C7B 0.148(6) 0.099(5) 0.089(5) -0.028(4) 0.014(5) 0.006(5)
C35A 0.096(4) 0.072(3) 0.116(5) 0.001(3) 0.048(4) 0.001(3)
C40A 0.102(4) 0.071(3) 0.094(4) 0.001(3) 0.008(3) 0.023(3)
C5A 0.098(5) 0.091(5) 0.184(10) -0.014(5) 0.050(6) -0.032(4)
C42A 0.085(4) 0.083(5) 0.206(11) 0.033(6) -0.005(6) 0.013(3)
C8A 0.162(7) 0.077(4) 0.093(5) -0.003(4) 0.033(5) 0.028(4)
B2 0.064(3) 0.056(3) 0.061(3) -0.001(2) 0.003(2) 0.000(2)
C25B 0.074(4) 0.157(7) 0.145(7) 0.019(6) -0.028(5) -0.009(4)
C26A 0.069(3) 0.152(6) 0.118(6) 0.023(5) -0.016(4) 0.003(4)
C5B 0.097(5) 0.079(4) 0.190(9) -0.009(5) 0.051(5) -0.014(4)
C21B 0.091(4) 0.114(5) 0.091(4) 0.003(4) 0.023(3) 0.002(4)
C23A 0.085(3) 0.093(4) 0.075(4) 0.018(3) -0.017(3) -0.009(3)
C22B 0.092(5) 0.115(5) 0.140(7) 0.014(5) 0.036(5) 0.008(4)
B1 0.064(3) 0.058(3) 0.058(3) -0.002(2) 0.003(2) -0.001(2)
C41A 0.131(6) 0.093(5) 0.148(8) 0.008(5) 0.013(6) 0.050(5)
C26B 0.207(16) 0.155(12) 0.064(6) -0.039(7) -0.012(8) -0.014(11)
C26C 0.22(3) 0.108(16) 0.118(18) 0.044(13) -0.10(2) -0.051(17)

loop_
_atom_type_symbol
_atom_type_description
_atom_type_scat_dispersion_real
_atom_type_scat_dispersion_imag
_atom_type_scat_source
C C 0.0033 0.0016 'International Tables Vol C Tables 4.2.6.8 and 6.1.1.4'
H H 0.0000 0.0000 'International Tables Vol C Tables 4.2.6.8 and 6.1.1.4'
B B 0.0013 0.0007 'International Tables Vol C Tables 4.2.6.8 and 6.1.1.4'
Co Co 0.3494 0.9721 'International Tables Vol C Tables 4.2.6.8 and 6.1.1.4'
N N 0.0061 0.0033 'International Tables Vol C Tables 4.2.6.8 and 6.1.1.4'
O O 0.0106 0.0060 'International Tables Vol C Tables 4.2.6.8 and 6.1.1.4'

loop_
_geom_angle_atom_site_label_1
_geom_angle_atom_site_label_2
_geom_angle_atom_site_label_3
_geom_angle
_geom_angle_site_symmetry_1
_geom_angle_site_symmetry_3
_geom_angle_publ_flag
O2A Co1A N2A 176.76(18) . . ?
O2A Co1A N1A 88.50(18) . . ?
O2A Co1A N3A 91.06(17) . . ?
O2A Co1A N4A 90.53(18) . . ?
O1A Co1A O2A 88.37(18) . . ?
O1A Co1A N2A 94.85(17) . . ?
O1A Co1A N1A 96.8(2) . . ?
O1A Co1A N3A 95.80(19) . . ?
O1A Co1A N4A 178.42(18) . . ?
N2A Co1A N1A 90.72(17) . . ?
N2A Co1A N3A 89.01(17) . . ?
N2A Co1A N4A 86.26(17) . . ?
N1A Co1A N3A 167.37(19) . . ?
N4A Co1A N1A 84.30(18) . . ?
N4A Co1A N3A 83.09(18) . . ?
O1B Co1B N4B 89.59(16) . . ?
O1B Co1B N3B 91.47(18) . . ?
O1B Co1B N2B 176.09(18) . . ?
O1B Co1B N1B 87.75(19) . . ?
N4B Co1B N3B 82.63(18) . . ?
N4B Co1B N2B 86.52(17) . . ?
N4B Co1B N1B 83.96(17) . . ?
O2B Co1B O1B 87.79(19) . . ?
O2B Co1B N4B 177.4(2) . . ?
O2B Co1B N3B 97.6(2) . . ?
O2B Co1B N2B 96.1(2) . . ?
O2B Co1B N1B 95.8(2) . . ?
N2B Co1B N3B 88.40(19) . . ?
N2B Co1B N1B 91.46(19) . . ?
N1B Co1B N3B 166.6(2) . . ?
C1B O1B Co1B 109.4(4) . . ?
C2A O2A Co1A 108.9(4) . . ?
C1A O1A Co1A 109.4(4) . . ?
C13B N4B Co1B 109.9(3) . . ?
C13B N4B C12B 112.8(4) . . ?
C13B N4B C19B 111.6(4) . . ?
C12B N4B Co1B 107.0(3) . . ?
C19B N4B Co1B 105.5(3) . . ?
C19B N4B C12B 109.7(4) . . ?
C20B N3B Co1B 110.6(3) . . ?
C20B N3B C24B 117.5(6) . . ?
C24B N3B Co1B 131.8(5) . . ?
C20A N2A Co1A 115.2(3) . . ?
C24A N2A Co1A 125.7(4) . . ?
C24A N2A C20A 119.0(5) . . ?
C11A N1A Co1A 110.4(4) . . ?
C11A N1A C7A 118.1(5) . . ?
C7A N1A Co1A 131.4(5) . . ?
C2B O2B Co1B 109.5(4) . . ?
C14A N3A Co1A 110.4(3) . . ?
C14A N3A C18A 117.3(5) . . ?
C18A N3A Co1A 132.3(5) . . ?
C13A N4A Co1A 105.3(3) . . ?
C13A N4A C19A 111.0(4) . . ?
C13A N4A C12A 109.9(4) . . ?
C19A N4A Co1A 110.2(3) . . ?
C12A N4A Co1A 107.2(3) . . ?
C12A N4A C19A 112.8(4) . . ?
C14B N2B Co1B 113.1(3) . . ?
C14B N2B C18B 118.9(5) . . ?
C18B N2B Co1B 127.9(4) . . ?
C11B N1B Co1B 112.0(4) . . ?
C11B N1B C7B 118.6(6) . . ?
C7B N1B Co1B 129.4(5) . . ?
C34A C33A B1 119.0(4) . . ?
C38A C33A C34A 114.0(5) . . ?
C38A C33A B1 126.8(4) . . ?
C16B C17B H17B 119.5 . . ?
C18B C17B H17B 119.5 . . ?
C18B C17B C16B 120.9(6) . . ?
C32B C27B B2 124.4(5) . . ?
C28B C27B C32B 114.2(5) . . ?
C28B C27B B2 120.6(5) . . ?
C27B C32B H32B 118.3 . . ?
C31B C32B C27B 123.4(6) . . ?
C31B C32B H32B 118.3 . . ?
C43B C42B H42B 120.7 . . ?
C43B C42B C41B 118.7(6) . . ?
C41B C42B H42B 120.7 . . ?
C32B C31B H31B 120.1 . . ?
C30B C31B C32B 119.7(7) . . ?
C30B C31B H31B 120.1 . . ?
C45A C46A H46A 118.7 . . ?
C45A C46A C47A 122.7(6) . . ?
C47A C46A H46A 118.7 . . ?
N2A C20A C21A 121.9(5) . . ?
N2A C20A C19A 115.4(4) . . ?
C21A C20A C19A 122.6(5) . . ?
C33B C38B H38B 118.3 . . ?
C37B C38B H38B 118.3 . . ?
C37B C38B C33B 123.4(5) . . ?
C42B C43B H43B 119.7 . . ?
C42B C43B C44B 120.6(6) . . ?
C44B C43B H43B 119.7 . . ?
C28A C27A B1 120.3(4) . . ?
C30A C27A C28A 114.1(5) . . ?
C30A C27A B1 125.7(4) . . ?
O2B C2B C1B 117.4(5) . . ?
O2B C2B C3B 122.3(7) . . ?
C1B C2B C3B 120.4(7) . . ?
C28A C29A H29A 119.9 . . ?
C28A C29A C32A 120.3(6) . . ?
C32A C29A H29A 119.9 . . ?
N4B C13B H13A 108.9 . . ?
N4B C13B H13B 108.9 . . ?
N4B C13B C14B 113.2(4) . . ?
H13A C13B H13B 107.7 . . ?
C14B C13B H13A 108.9 . . ?
C14B C13B H13B 108.9 . . ?
N2A C24A H24A 119.0 . . ?
N2A C24A C23A 122.0(5) . . ?
C23A C24A H24A 119.0 . . ?
C17B C16B H16B 120.6 . . ?
C17B C16B C15B 118.8(6) . . ?
C15B C16B H16B 120.6 . . ?
C43B C44B H44B 118.5 . . ?
C43B C44B C39B 123.0(6) . . ?
C39B C44B H44B 118.5 . . ?
C20A C21A H21A 120.5 . . ?
C20A C21A C22A 119.1(5) . . ?
C22A C21A H21A 120.5 . . ?
C27A C28A H28A 118.4 . . ?
C29A C28A C27A 123.1(6) . . ?
C29A C28A H28A 118.4 . . ?
C38B C33B B2 119.8(4) . . ?
C34B C33B C38B 115.0(4) . . ?
C34B C33B B2 125.1(4) . . ?
C46A C45A C50A 114.2(5) . . ?
C46A C45A B1 121.4(5) . . ?
C50A C45A B1 124.4(4) . . ?
C14A C15A H15A 120.7 . . ?
C14A C15A C16A 118.5(7) . . ?
C16A C15A H15A 120.7 . . ?
C50B C45B H45B 118.4 . . ?
C46B C45B H45B 118.4 . . ?
C46B C45B C50B 123.2(5) . . ?
C44B C39B B2 123.3(5) . . ?
C40B C39B C44B 114.7(5) . . ?
C40B C39B B2 122.0(5) . . ?
C33A C34A H34A 118.2 . . ?
C35A C34A C33A 123.5(5) . . ?
C35A C34A H34A 118.2 . . ?
C33A C38A H38A 118.3 . . ?
C37A C38A C33A 123.4(5) . . ?
C37A C38A H38A 118.3 . . ?
C43A C44A H44A 118.4 . . ?
C43A C44A C39A 123.3(8) . . ?
C39A C44A H44A 118.4 . . ?
C50B C49B H49B 119.2 . . ?
C48B C49B H49B 119.2 . . ?
C48B C49B C50B 121.7(5) . . ?
C38B C37B H37B 120.0 . . ?
C36B C37B C38B 119.9(5) . . ?
C36B C37B H37B 120.0 . . ?
O1B C1B C2B 115.8(5) . . ?
O1B C1B C6B 125.1(7) . . ?
C6B C1B C2B 119.0(6) . . ?
N3B C20B C19B 115.1(5) . . ?
N3B C20B C21B 124.4(6) . . ?
C21B C20B C19B 120.4(6) . . ?
C27A C30A H30A 118.3 . . ?
C31A C30A C27A 123.4(5) . . ?
C31A C30A H30A 118.3 . . ?
N3A C14A C15A 123.4(5) . . ?
N3A C14A C13A 115.0(5) . . ?
C15A C14A C13A 121.5(6) . . ?
C37B C36B H36B 120.3 . . ?
C37B C36B C35B 119.5(5) . . ?
C35B C36B H36B 120.3 . . ?
C45B C50B C49B 114.8(5) . . ?
C45B C50B B2 120.5(4) . . ?
C49B C50B B2 124.7(4) . . ?
N4A C13A H13C 110.0 . . ?
N4A C13A H13D 110.0 . . ?
C14A C13A N4A 108.6(4) . . ?
C14A C13A H13C 110.0 . . ?
C14A C13A H13D 110.0 . . ?
H13C C13A H13D 108.3 . . ?
N1B C11B C12B 115.5(4) . . ?
N1B C11B C10B 122.4(6) . . ?
C10B C11B C12B 122.0(6) . . ?
N4B C12B H12A 109.7 . . ?
N4B C12B H12B 109.7 . . ?
C11B C12B N4B 109.9(4) . . ?
C11B C12B H12A 109.7 . . ?
C11B C12B H12B 109.7 . . ?
H12A C12B H12B 108.2 . . ?
N1A C11A C10A 122.8(6) . . ?
N1A C11A C12A 116.1(5) . . ?
C10A C11A C12A 121.0(6) . . ?
C45B C46B H46B 119.9 . . ?
C47B C46B C45B 120.1(6) . . ?
C47B C46B H46B 119.9 . . ?
N2B C14B C13B 117.1(4) . . ?
N2B C14B C15B 122.3(5) . . ?
C15B C14B C13B 120.7(5) . . ?
C31B C30B H30B 119.7 . . ?
C31B C30B C29B 120.5(6) . . ?
C29B C30B H30B 119.7 . . ?
N4A C19A C20A 112.7(4) . . ?
N4A C19A H19C 109.1 . . ?
N4A C19A H19D 109.1 . . ?
C20A C19A H19C 109.1 . . ?
C20A C19A H19D 109.1 . . ?
H19C C19A H19D 107.8 . . ?
C11A C10A H10A 120.4 . . ?
C9A C10A C11A 119.2(7) . . ?
C9A C10A H10A 120.4 . . ?
C44A C43A H43A 119.9 . . ?
C42A C43A C44A 120.3(8) . . ?
C42A C43A H43A 119.9 . . ?
C37A C36A H36A 120.6 . . ?
C35A C36A H36A 120.6 . . ?
C35A C36A C37A 118.8(5) . . ?
C36B C35B H35B 119.9 . . ?
C36B C35B C34B 120.2(5) . . ?
C34B C35B H35B 119.9 . . ?
C29A C32A H32A 120.6 . . ?
C31A C32A C29A 118.7(5) . . ?
C31A C32A H32A 120.6 . . ?
C18A C17A H17A 119.1 . . ?
C16A C17A H17A 119.1 . . ?
C16A C17A C18A 121.8(6) . . ?
N1A C7A C25A 121.2(6) . . ?
N1A C7A C8A 119.6(7) . . ?
C8A C7A C25A 119.1(7) . . ?
C49B C48B H48B 119.4 . . ?
C47B C48B C49B 121.1(5) . . ?
C47B C48B H48B 119.4 . . ?
C46A C47A H47A 119.6 . . ?
C48A C47A C46A 120.8(6) . . ?
C48A C47A H47A 119.6 . . ?
C2B C3B H3B 120.3 . . ?
C4B C3B C2B 119.4(9) . . ?
C4B C3B H3B 120.3 . . ?
O2A C2A C1A 116.6(5) . . ?
O2A C2A C3A 123.9(7) . . ?
C3A C2A C1A 119.5(6) . . ?
C33B C34B C35B 122.0(5) . . ?
C33B C34B H34B 119.0 . . ?
C35B C34B H34B 119.0 . . ?
C10A C9A H9A 120.8 . . ?
C8A C9A C10A 118.5(7) . . ?
C8A C9A H9A 120.8 . . ?
N2B C18B H18B 119.7 . . ?
N2B C18B C26C 121.8(9) . . ?
C17B C18B N2B 120.7(6) . . ?
C17B C18B H18B 119.7 . . ?
C17B C18B C26C 116.0(9) . . ?
N3B C24B C23B 119.0(6) . . ?
N3B C24B C25B 122.3(7) . . ?
C23B C24B C25B 118.7(6) . . ?
C45A C50A H50A 118.2 . . ?
C45A C50A C49A 123.5(5) . . ?
C49A C50A H50A 118.2 . . ?
N3A C18A C17A 120.2(6) . . ?
N3A C18A C26A 121.3(6) . . ?
C17A C18A C26A 118.5(6) . . ?
N4B C19B H19A 109.9 . . ?
N4B C19B H19B 109.9 . . ?
C20B C19B N4B 108.9(4) . . ?
C20B C19B H19A 109.9 . . ?
C20B C19B H19B 109.9 . . ?
H19A C19B H19B 108.3 . . ?
C38A C37A H37A 120.1 . . ?
C36A C37A C38A 119.9(5) . . ?
C36A C37A H37A 120.1 . . ?
C42B C41B H41B 120.0 . . ?
C42B C41B C40B 120.0(6) . . ?
C40B C41B H41B 120.0 . . ?
C16B C15B H15B 120.8 . . ?
C14B C15B C16B 118.4(6) . . ?
C14B C15B H15B 120.8 . . ?
C30A C31A H31A 119.8 . . ?
C32A C31A C30A 120.4(6) . . ?
C32A C31A H31A 119.8 . . ?
C39B C40B C41B 123.0(6) . . ?
C39B C40B H40B 118.5 . . ?
C41B C40B H40B 118.5 . . ?
C15A C16A H16A 120.6 . . ?
C17A C16A C15A 118.8(7) . . ?
C17A C16A H16A 120.6 . . ?
C27B C28B H28B 118.4 . . ?
C27B C28B C29B 123.2(7) . . ?
C29B C28B H28B 118.4 . . ?
C24B C23B H23B 119.2 . . ?
C22B C23B C24B 121.7(6) . . ?
C22B C23B H23B 119.2 . . ?
C21A C22A H22A 120.4 . . ?
C21A C22A C23A 119.2(6) . . ?
C23A C22A H22A 120.4 . . ?
C30B C29B C28B 118.9(7) . . ?
C30B C29B H29B 120.6 . . ?
C28B C29B H29B 120.6 . . ?
C50A C49A H49A 120.0 . . ?
C48A C49A C50A 120.1(6) . . ?
C48A C49A H49A 120.0 . . ?
N4A C12A H12C 109.8 . . ?
N4A C12A H12D 109.8 . . ?
C11A C12A N4A 109.3(5) . . ?
C11A C12A H12C 109.8 . . ?
C11A C12A H12D 109.8 . . ?
H12C C12A H12D 108.3 . . ?
C7A C25A H25D 109.5 . . ?
C7A C25A H25E 109.5 . . ?
C7A C25A H25F 109.5 . . ?
H25D C25A H25E 109.5 . . ?
H25D C25A H25F 109.5 . . ?
H25E C25A H25F 109.5 . . ?
C10B C9B H9B 120.7 . . ?
C8B C9B H9B 120.7 . . ?
C8B C9B C10B 118.6(8) . . ?
C11B C10B H10B 120.8 . . ?
C9B C10B C11B 118.3(8) . . ?
C9B C10B H10B 120.8 . . ?
C46B C47B C48B 119.0(5) . . ?
C46B C47B H47B 120.5 . . ?
C48B C47B H47B 120.5 . . ?
C3B C4B H4B 120.1 . . ?
C5B C4B C3B 119.9(8) . . ?
C5B C4B H4B 120.1 . . ?
C44A C39A B1 121.8(5) . . ?
C40A C39A C44A 113.8(5) . . ?
C40A C39A B1 123.7(5) . . ?
O1A C1A C2A 116.6(5) . . ?
O1A C1A C6A 123.1(7) . . ?
C6A C1A C2A 120.3(6) . . ?
C1A C6A H6A 120.2 . . ?
C1A C6A C5A 119.7(9) . . ?
C5A C6A H6A 120.2 . . ?
C47A C48A H48A 120.7 . . ?
C49A C48A C47A 118.7(6) . . ?
C49A C48A H48A 120.7 . . ?
C2A C3A H3A 120.1 . . ?
C4A C3A C2A 119.8(8) . . ?
C4A C3A H3A 120.1 . . ?
C1B C6B H6B 119.9 . . ?
C5B C6B C1B 120.2(8) . . ?
C5B C6B H6B 119.9 . . ?
C3A C4A H4A 119.7 . . ?
C5A C4A C3A 120.6(7) . . ?
C5A C4A H4A 119.7 . . ?
C9B C8B H8B 118.9 . . ?
C9B C8B C7B 122.3(9) . . ?
C7B C8B H8B 118.9 . . ?
N1B C7B C8B 119.7(9) . . ?
N1B C7B H7B 120.2 . . ?
N1B C7B C26B 122.1(8) . . ?
C8B C7B H7B 120.2 . . ?
C8B C7B C26B 117.7(9) . . ?
C34A C35A H35A 119.9 . . ?
C36A C35A C34A 120.3(5) . . ?
C36A C35A H35A 119.9 . . ?
C39A C40A H40A 118.6 . . ?
C41A C40A C39A 122.7(7) . . ?
C41A C40A H40A 118.6 . . ?
C6A C5A H5A 119.9 . . ?
C4A C5A C6A 120.2(8) . . ?
C4A C5A H5A 119.9 . . ?
C43A C42A H42A 120.6 . . ?
C41A C42A C43A 118.8(7) . . ?
C41A C42A H42A 120.6 . . ?
C7A C8A H8A 119.1 . . ?
C9A C8A C7A 121.7(7) . . ?
C9A C8A H8A 119.1 . . ?
C27B B2 C33B 102.5(4) . . ?
C27B B2 C39B 113.8(4) . . ?
C27B B2 C50B 113.3(4) . . ?
C33B B2 C39B 110.2(4) . . ?
C33B B2 C50B 111.1(4) . . ?
C39B B2 C50B 106.1(4) . . ?
C24B C25B H25A 109.5 . . ?
C24B C25B H25B 109.5 . . ?
C24B C25B H25C 109.5 . . ?
H25A C25B H25B 109.5 . . ?
H25A C25B H25C 109.5 . . ?
H25B C25B H25C 109.5 . . ?
C18A C26A H26G 109.5 . . ?
C18A C26A H26H 109.5 . . ?
C18A C26A H26I 109.5 . . ?
H26G C26A H26H 109.5 . . ?
H26G C26A H26I 109.5 . . ?
H26H C26A H26I 109.5 . . ?
C4B C5B C6B 121.0(8) . . ?
C4B C5B H5B 119.5 . . ?
C6B C5B H5B 119.5 . . ?
C20B C21B H21B 121.0 . . ?
C22B C21B C20B 118.0(8) . . ?
C22B C21B H21B 121.0 . . ?
C24A C23A C22A 118.8(6) . . ?
C24A C23A H23A 120.6 . . ?
C22A C23A H23A 120.6 . . ?
C23B C22B C21B 119.3(8) . . ?
C23B C22B H22B 120.3 . . ?
C21B C22B H22B 120.3 . . ?
C33A B1 C27A 111.1(4) . . ?
C45A B1 C33A 110.7(4) . . ?
C45A B1 C27A 107.1(4) . . ?
C45A B1 C39A 112.8(4) . . ?
C39A B1 C33A 102.2(4) . . ?
C39A B1 C27A 113.1(4) . . ?
C40A C41A H41A 119.5 . . ?
C42A C41A C40A 121.1(9) . . ?
C42A C41A H41A 119.5 . . ?
C7B C26B H26A 109.5 . . ?
C7B C26B H26B 109.5 . . ?
C7B C26B H26C 109.5 . . ?
H26A C26B H26B 109.5 . . ?
H26A C26B H26C 109.5 . . ?
H26B C26B H26C 109.5 . . ?
C18B C26C H26D 109.5 . . ?
C18B C26C H26E 109.5 . . ?
C18B C26C H26F 109.5 . . ?
H26D C26C H26E 109.5 . . ?
H26D C26C H26F 109.5 . . ?
H26E C26C H26F 109.5 . . ?

loop_
_geom_bond_atom_site_label_1
_geom_bond_atom_site_label_2
_geom_bond_distance
_geom_bond_site_symmetry_2
_geom_bond_publ_flag
Co1A O2A 1.886(4) . ?
Co1A O1A 1.858(4) . ?
Co1A N2A 1.931(4) . ?
Co1A N1A 2.015(5) . ?
Co1A N3A 2.021(5) . ?
Co1A N4A 1.951(4) . ?
Co1B O1B 1.886(4) . ?
Co1B N4B 1.952(4) . ?
Co1B N3B 2.033(5) . ?
Co1B O2B 1.861(4) . ?
Co1B N2B 1.959(4) . ?
Co1B N1B 1.984(5) . ?
O1B C1B 1.352(7) . ?
O2A C2A 1.348(7) . ?
O1A C1A 1.358(7) . ?
N4B C13B 1.477(7) . ?
N4B C12B 1.486(6) . ?
N4B C19B 1.482(6) . ?
N3B C20B 1.344(7) . ?
N3B C24B 1.359(7) . ?
N2A C20A 1.339(6) . ?
N2A C24A 1.339(7) . ?
N1A C11A 1.362(7) . ?
N1A C7A 1.368(8) . ?
O2B C2B 1.348(8) . ?
N3A C14A 1.356(7) . ?
N3A C18A 1.363(7) . ?
N4A C13A 1.481(7) . ?
N4A C19A 1.491(7) . ?
N4A C12A 1.483(6) . ?
N2B C14B 1.329(7) . ?
N2B C18B 1.363(7) . ?
N1B C11B 1.352(7) . ?
N1B C7B 1.357(8) . ?
C33A C34A 1.396(7) . ?
C33A C38A 1.389(7) . ?
C33A B1 1.644(7) . ?
C17B H17B 0.9300 . ?
C17B C16B 1.360(10) . ?
C17B C18B 1.353(9) . ?
C27B C32B 1.396(7) . ?
C27B C28B 1.394(9) . ?
C27B B2 1.638(7) . ?
C32B H32B 0.9300 . ?
C32B C31B 1.385(8) . ?
C42B H42B 0.9300 . ?
C42B C43B 1.370(10) . ?
C42B C41B 1.379(10) . ?
C31B H31B 0.9300 . ?
C31B C30B 1.349(12) . ?
C46A H46A 0.9300 . ?
C46A C45A 1.390(7) . ?
C46A C47A 1.400(9) . ?
C20A C21A 1.367(8) . ?
C20A C19A 1.498(7) . ?
C38B H38B 0.9300 . ?
C38B C33B 1.397(7) . ?
C38B C37B 1.380(8) . ?
C43B H43B 0.9300 . ?
C43B C44B 1.375(8) . ?
C27A C28A 1.404(7) . ?
C27A C30A 1.399(7) . ?
C27A B1 1.646(7) . ?
C2B C1B 1.389(10) . ?
C2B C3B 1.404(9) . ?
C29A H29A 0.9300 . ?
C29A C28A 1.384(8) . ?
C29A C32A 1.387(10) . ?
C13B H13A 0.9700 . ?
C13B H13B 0.9700 . ?
C13B C14B 1.487(7) . ?
C24A H24A 0.9300 . ?
C24A C23A 1.367(8) . ?
C16B H16B 0.9300 . ?
C16B C15B 1.385(9) . ?
C44B H44B 0.9300 . ?
C44B C39B 1.400(7) . ?
C21A H21A 0.9300 . ?
C21A C22A 1.373(9) . ?
C28A H28A 0.9300 . ?
C33B C34B 1.391(7) . ?
C33B B2 1.642(7) . ?
C45A C50A 1.390(7) . ?
C45A B1 1.635(7) . ?
C15A H15A 0.9300 . ?
C15A C14A 1.376(8) . ?
C15A C16A 1.379(10) . ?
C45B H45B 0.9300 . ?
C45B C50B 1.402(7) . ?
C45B C46B 1.393(7) . ?
C39B C40B 1.388(7) . ?
C39B B2 1.645(7) . ?
C34A H34A 0.9300 . ?
C34A C35A 1.369(8) . ?
C38A H38A 0.9300 . ?
C38A C37A 1.381(7) . ?
C44A H44A 0.9300 . ?
C44A C43A 1.378(10) . ?
C44A C39A 1.393(9) . ?
C49B H49B 0.9300 . ?
C49B C50B 1.408(7) . ?
C49B C48B 1.391(8) . ?
C37B H37B 0.9300 . ?
C37B C36B 1.357(9) . ?
C1B C6B 1.382(9) . ?
C20B C19B 1.480(8) . ?
C20B C21B 1.387(9) . ?
C30A H30A 0.9300 . ?
C30A C31A 1.394(7) . ?
C14A C13A 1.480(7) . ?
C36B H36B 0.9300 . ?
C36B C35B 1.377(8) . ?
C50B B2 1.649(7) . ?
C13A H13C 0.9700 . ?
C13A H13D 0.9700 . ?
C11B C12B 1.477(8) . ?
C11B C10B 1.382(8) . ?
C12B H12A 0.9700 . ?
C12B H12B 0.9700 . ?
C11A C10A 1.375(8) . ?
C11A C12A 1.481(9) . ?
C46B H46B 0.9300 . ?
C46B C47B 1.360(9) . ?
C14B C15B 1.378(8) . ?
C30B H30B 0.9300 . ?
C30B C29B 1.373(11) . ?
C19A H19C 0.9700 . ?
C19A H19D 0.9700 . ?
C10A H10A 0.9300 . ?
C10A C9A 1.371(11) . ?
C43A H43A 0.9300 . ?
C43A C42A 1.350(14) . ?
C36A H36A 0.9300 . ?
C36A C37A 1.373(8) . ?
C36A C35A 1.367(9) . ?
C35B H35B 0.9300 . ?
C35B C34B 1.396(7) . ?
C32A H32A 0.9300 . ?
C32A C31A 1.363(9) . ?
C17A H17A 0.9300 . ?
C17A C18A 1.389(10) . ?
C17A C16A 1.344(11) . ?
C7A C25A 1.498(11) . ?
C7A C8A 1.385(10) . ?
C48B H48B 0.9300 . ?
C48B C47B 1.380(9) . ?
C47A H47A 0.9300 . ?
C47A C48A 1.363(10) . ?
C3B H3B 0.9300 . ?
C3B C4B 1.378(13) . ?
C2A C1A 1.397(9) . ?
C2A C3A 1.390(9) . ?
C34B H34B 0.9300 . ?
C9A H9A 0.9300 . ?
C9A C8A 1.369(12) . ?
C18B H18B 0.9300 . ?
C18B C26C 1.5007(15) . ?
C24B C23B 1.424(10) . ?
C24B C25B 1.438(11) . ?
C50A H50A 0.9300 . ?
C50A C49A 1.398(8) . ?
C18A C26A 1.484(10) . ?
C19B H19A 0.9700 . ?
C19B H19B 0.9700 . ?
C37A H37A 0.9300 . ?
C41B H41B 0.9300 . ?
C41B C40B 1.390(8) . ?
C15B H15B 0.9300 . ?
C31A H31A 0.9300 . ?
C40B H40B 0.9300 . ?
C16A H16A 0.9300 . ?
C28B H28B 0.9300 . ?
C28B C29B 1.396(9) . ?
C23B H23B 0.9300 . ?
C23B C22B 1.341(12) . ?
C22A H22A 0.9300 . ?
C22A C23A 1.383(9) . ?
C29B H29B 0.9300 . ?
C49A H49A 0.9300 . ?
C49A C48A 1.363(9) . ?
C12A H12C 0.9700 . ?
C12A H12D 0.9700 . ?
C25A H25D 0.9600 . ?
C25A H25E 0.9600 . ?
C25A H25F 0.9600 . ?
C9B H9B 0.9300 . ?
C9B C10B 1.378(12) . ?
C9B C8B 1.354(14) . ?
C10B H10B 0.9300 . ?
C47B H47B 0.9300 . ?
C4B H4B 0.9300 . ?
C4B C5B 1.374(14) . ?
C39A C40A 1.383(8) . ?
C39A B1 1.640(7) . ?
C1A C6A 1.387(9) . ?
C6A H6A 0.9300 . ?
C6A C5A 1.389(11) . ?
C48A H48A 0.9300 . ?
C3A H3A 0.9300 . ?
C3A C4A 1.389(12) . ?
C6B H6B 0.9300 . ?
C6B C5B 1.377(11) . ?
C4A H4A 0.9300 . ?
C4A C5A 1.376(14) . ?
C8B H8B 0.9300 . ?
C8B C7B 1.366(12) . ?
C7B H7B 0.9300 . ?
C7B C26B 1.507(16) . ?
C35A H35A 0.9300 . ?
C40A H40A 0.9300 . ?
C40A C41A 1.380(9) . ?
C5A H5A 0.9300 . ?
C42A H42A 0.9300 . ?
C42A C41A 1.348(14) . ?
C8A H8A 0.9300 . ?
C25B H25A 0.9600 . ?
C25B H25B 0.9600 . ?
C25B H25C 0.9600 . ?
C26A H26G 0.9600 . ?
C26A H26H 0.9600 . ?
C26A H26I 0.9600 . ?
C5B H5B 0.9300 . ?
C21B H21B 0.9300 . ?
C21B C22B 1.364(10) . ?
C23A H23A 0.9300 . ?
C22B H22B 0.9300 . ?
C41A H41A 0.9300 . ?
C26B H26A 0.9600 . ?
C26B H26B 0.9600 . ?
C26B H26C 0.9600 . ?
C26C H26D 0.9600 . ?
C26C H26E 0.9600 . ?
C26C H26F 0.9600 . ?

loop_
_geom_torsion_atom_site_label_1
_geom_torsion_atom_site_label_2
_geom_torsion_atom_site_label_3
_geom_torsion_atom_site_label_4
_geom_torsion
_geom_torsion_site_symmetry_1
_geom_torsion_site_symmetry_2
_geom_torsion_site_symmetry_3
_geom_torsion_site_symmetry_4
_geom_torsion_publ_flag
Co1A O2A C2A C1A -3.8(6) . . . . ?
Co1A O2A C2A C3A 176.3(5) . . . . ?
Co1A O1A C1A C2A 1.4(6) . . . . ?
Co1A O1A C1A C6A -178.5(5) . . . . ?
Co1A N2A C20A C21A -176.0(4) . . . . ?
Co1A N2A C20A C19A 3.5(6) . . . . ?
Co1A N2A C24A C23A 175.7(5) . . . . ?
Co1A N1A C11A C10A -177.4(5) . . . . ?
Co1A N1A C11A C12A 6.1(6) . . . . ?
Co1A N1A C7A C25A -3.1(9) . . . . ?
Co1A N1A C7A C8A 177.7(5) . . . . ?
Co1A N3A C14A C15A 178.2(5) . . . . ?
Co1A N3A C14A C13A -3.7(6) . . . . ?
Co1A N3A C18A C17A -178.4(4) . . . . ?
Co1A N3A C18A C26A 0.9(8) . . . . ?
Co1A N4A C13A C14A -44.4(5) . . . . ?
Co1A N4A C19A C20A -2.8(5) . . . . ?
Co1A N4A C12A C11A 38.0(5) . . . . ?
Co1B O1B C1B C2B 3.2(6) . . . . ?
Co1B O1B C1B C6B -177.2(5) . . . . ?
Co1B N4B C13B C14B 0.6(5) . . . . ?
Co1B N4B C12B C11B -36.2(5) . . . . ?
Co1B N4B C19B C20B 43.9(5) . . . . ?
Co1B N3B C20B C19B 2.7(6) . . . . ?
Co1B N3B C20B C21B -178.1(5) . . . . ?
Co1B N3B C24B C23B 179.1(4) . . . . ?
Co1B N3B C24B C25B -0.2(9) . . . . ?
Co1B O2B C2B C1B -0.6(7) . . . . ?
Co1B O2B C2B C3B -179.6(5) . . . . ?
Co1B N2B C14B C13B -4.5(6) . . . . ?
Co1B N2B C14B C15B 175.7(4) . . . . ?
Co1B N2B C18B C17B -174.7(5) . . . . ?
Co1B N2B C18B C26C 19.5(18) . . . . ?
Co1B N1B C11B C12B -1.4(6) . . . . ?
Co1B N1B C11B C10B -178.1(5) . . . . ?
Co1B N1B C7B C8B 177.4(7) . . . . ?
Co1B N1B C7B C26B -10.9(12) . . . . ?
O1B Co1B O2B C2B 1.9(4) . . . . ?
O1B C1B C6B C5B -176.1(6) . . . . ?
O2A Co1A O1A C1A -2.8(4) . . . . ?
O2A C2A C1A O1A 1.7(8) . . . . ?
O2A C2A C1A C6A -178.4(6) . . . . ?
O2A C2A C3A C4A 177.8(6) . . . . ?
O1A Co1A O2A C2A 3.7(4) . . . . ?
O1A C1A C6A C5A 179.9(6) . . . . ?
N4B Co1B O1B C1B 177.0(4) . . . . ?
N4B C13B C14B N2B 2.6(7) . . . . ?
N4B C13B C14B C15B -177.6(5) . . . . ?
N3B Co1B O1B C1B -100.4(4) . . . . ?
N3B Co1B O2B C2B 93.1(4) . . . . ?
N3B C20B C19B N4B -31.1(6) . . . . ?
N3B C20B C21B C22B -0.6(10) . . . . ?
N3B C24B C23B C22B -3.1(10) . . . . ?
N2A Co1A O1A C1A 176.8(4) . . . . ?
N2A C20A C21A C22A -0.7(9) . . . . ?
N2A C20A C19A N4A -0.4(6) . . . . ?
N2A C24A C23A C22A 0.6(10) . . . . ?
N1A Co1A O2A C2A -93.2(4) . . . . ?
N1A Co1A O1A C1A 85.4(4) . . . . ?
N1A C11A C10A C9A -0.8(9) . . . . ?
N1A C11A C12A N4A -29.6(7) . . . . ?
N1A C7A C8A C9A -0.8(10) . . . . ?
O2B Co1B O1B C1B -2.8(4) . . . . ?
O2B C2B C1B O1B -1.8(8) . . . . ?
O2B C2B C1B C6B 178.5(6) . . . . ?
O2B C2B C3B C4B 179.6(7) . . . . ?
N3A Co1A O2A C2A 99.5(4) . . . . ?
N3A Co1A O1A C1A -93.7(4) . . . . ?
N3A C14A C13A N4A 32.2(7) . . . . ?
N4A Co1A O2A C2A -177.4(3) . . . . ?
N2B Co1B O2B C2B -177.8(4) . . . . ?
N2B C14B C15B C16B 0.0(8) . . . . ?
N1B Co1B O1B C1B 93.1(4) . . . . ?
N1B Co1B O2B C2B -85.7(5) . . . . ?
N1B C11B C12B N4B 25.2(7) . . . . ?
N1B C11B C10B C9B -0.4(9) . . . . ?
C33A C34A C35A C36A -2.2(11) . . . . ?
C33A C38A C37A C36A -1.9(9) . . . . ?
C17B C16B C15B C14B 0.8(9) . . . . ?
C27B C32B C31B C30B 0.4(9) . . . . ?
C27B C28B C29B C30B 0.2(10) . . . . ?
C32B C27B C28B C29B 1.5(8) . . . . ?
C32B C27B B2 C33B -107.7(5) . . . . ?
C32B C27B B2 C39B 11.3(7) . . . . ?
C32B C27B B2 C50B 132.5(5) . . . . ?
C32B C31B C30B C29B 1.5(10) . . . . ?
C42B C43B C44B C39B -1.1(9) . . . . ?
C42B C41B C40B C39B -0.3(9) . . . . ?
C31B C30B C29B C28B -1.8(10) . . . . ?
C46A C45A C50A C49A -1.8(8) . . . . ?
C46A C45A B1 C33A 163.0(4) . . . . ?
C46A C45A B1 C27A -75.8(5) . . . . ?
C46A C45A B1 C39A 49.1(6) . . . . ?
C46A C47A C48A C49A -0.8(10) . . . . ?
C20A N2A C24A C23A -1.3(9) . . . . ?
C20A C21A C22A C23A 0.0(9) . . . . ?
C38B C33B C34B C35B -0.3(8) . . . . ?
C38B C33B B2 C27B 49.8(6) . . . . ?
C38B C33B B2 C39B -71.6(5) . . . . ?
C38B C33B B2 C50B 171.1(4) . . . . ?
C38B C37B C36B C35B 0.9(10) . . . . ?
C43B C42B C41B C40B -0.2(9) . . . . ?
C43B C44B C39B C40B 0.6(7) . . . . ?
C43B C44B C39B B2 -178.1(5) . . . . ?
C27A C30A C31A C32A 0.0(8) . . . . ?
C2B C1B C6B C5B 3.5(9) . . . . ?
C2B C3B C4B C5B 0.1(12) . . . . ?
C29A C32A C31A C30A 1.2(8) . . . . ?
C13B N4B C12B C11B 84.7(5) . . . . ?
C13B N4B C19B C20B -75.4(5) . . . . ?
C13B C14B C15B C16B -179.7(5) . . . . ?
C24A N2A C20A C21A 1.3(8) . . . . ?
C24A N2A C20A C19A -179.1(5) . . . . ?
C16B C17B C18B N2B -1.2(11) . . . . ?
C16B C17B C18B C26C 165.4(16) . . . . ?
C44B C39B C40B C41B 0.1(7) . . . . ?
C44B C39B B2 C27B -132.2(5) . . . . ?
C44B C39B B2 C33B -17.7(6) . . . . ?
C44B C39B B2 C50B 102.6(5) . . . . ?
C21A C20A C19A N4A 179.2(5) . . . . ?
C21A C22A C23A C24A 0.0(10) . . . . ?
C28A C27A C30A C31A -1.6(7) . . . . ?
C28A C27A B1 C33A 60.4(6) . . . . ?
C28A C27A B1 C45A -60.6(5) . . . . ?
C28A C27A B1 C39A 174.6(4) . . . . ?
C28A C29A C32A C31A -0.7(8) . . . . ?
C33B C38B C37B C36B -1.7(10) . . . . ?
C45A C46A C47A C48A -1.5(10) . . . . ?
C45A C50A C49A C48A -0.4(9) . . . . ?
C15A C14A C13A N4A -149.7(6) . . . . ?
C45B C50B B2 C27B 179.0(4) . . . . ?
C45B C50B B2 C33B 64.2(6) . . . . ?
C45B C50B B2 C39B -55.5(5) . . . . ?
C45B C46B C47B C48B 1.0(8) . . . . ?
C34A C33A C38A C37A 0.0(8) . . . . ?
C34A C33A B1 C27A 177.4(5) . . . . ?
C34A C33A B1 C45A -63.8(6) . . . . ?
C34A C33A B1 C39A 56.6(6) . . . . ?
C38A C33A C34A C35A 2.0(9) . . . . ?
C38A C33A B1 C27A 1.7(7) . . . . ?
C38A C33A B1 C45A 120.5(5) . . . . ?
C38A C33A B1 C39A -119.2(5) . . . . ?
C44A C43A C42A C41A -0.3(12) . . . . ?
C44A C39A C40A C41A 0.2(9) . . . . ?
C44A C39A B1 C33A 67.3(6) . . . . ?
C44A C39A B1 C27A -52.1(6) . . . . ?
C44A C39A B1 C45A -173.8(5) . . . . ?
C49B C50B B2 C27B -2.4(6) . . . . ?
C49B C50B B2 C33B -117.2(5) . . . . ?
C49B C50B B2 C39B 123.1(5) . . . . ?
C49B C48B C47B C46B 0.5(8) . . . . ?
C37B C38B C33B C34B 1.3(8) . . . . ?
C37B C38B C33B B2 -175.1(5) . . . . ?
C37B C36B C35B C34B 0.1(10) . . . . ?
C1B C2B C3B C4B 0.6(10) . . . . ?
C1B C6B C5B C4B -2.8(11) . . . . ?
C20B N3B C24B C23B 2.4(8) . . . . ?
C20B N3B C24B C25B -176.9(6) . . . . ?
C20B C21B C22B C23B 0.0(11) . . . . ?
C30A C27A C28A C29A 2.1(7) . . . . ?
C30A C27A B1 C33A -120.6(5) . . . . ?
C30A C27A B1 C45A 118.4(5) . . . . ?
C30A C27A B1 C39A -6.4(6) . . . . ?
C14A N3A C18A C17A -2.5(8) . . . . ?
C14A N3A C18A C26A 176.8(6) . . . . ?
C14A C15A C16A C17A -0.6(11) . . . . ?
C36B C35B C34B C33B -0.3(9) . . . . ?
C50B C45B C46B C47B -2.8(8) . . . . ?
C50B C49B C48B C47B -0.3(8) . . . . ?
C13A N4A C19A C20A -119.1(5) . . . . ?
C13A N4A C12A C11A 152.0(5) . . . . ?
C11B N1B C7B C8B -3.4(11) . . . . ?
C11B N1B C7B C26B 168.4(9) . . . . ?
C12B N4B C13B C14B -118.6(5) . . . . ?
C12B N4B C19B C20B 158.8(4) . . . . ?
C12B C11B C10B C9B -176.9(6) . . . . ?
C11A N1A C7A C25A 179.3(6) . . . . ?
C11A N1A C7A C8A 0.2(8) . . . . ?
C11A C10A C9A C8A 0.2(10) . . . . ?
C46B C45B C50B C49B 2.9(7) . . . . ?
C46B C45B C50B B2 -178.4(5) . . . . ?
C14B N2B C18B C17B 2.0(9) . . . . ?
C14B N2B C18B C26C -163.8(16) . . . . ?
C19A N4A C13A C14A 74.9(5) . . . . ?
C19A N4A C12A C11A -83.5(6) . . . . ?
C19A C20A C21A C22A 179.8(5) . . . . ?
C10A C11A C12A N4A 153.9(5) . . . . ?
C10A C9A C8A C7A 0.6(11) . . . . ?
C43A C44A C39A C40A -1.7(9) . . . . ?
C43A C44A C39A B1 -173.0(6) . . . . ?
C43A C42A C41A C40A -1.2(14) . . . . ?
C32A C29A C28A C27A -1.0(8) . . . . ?
C7A N1A C11A C10A 0.6(8) . . . . ?
C7A N1A C11A C12A -175.8(5) . . . . ?
C48B C49B C50B C45B -1.3(7) . . . . ?
C48B C49B C50B B2 -180.0(4) . . . . ?
C47A C46A C45A C50A 2.7(8) . . . . ?
C47A C46A C45A B1 -179.9(5) . . . . ?
C3B C2B C1B O1B 177.2(6) . . . . ?
C3B C2B C1B C6B -2.4(9) . . . . ?
C3B C4B C5B C6B 1.0(12) . . . . ?
C2A C1A C6A C5A 0.0(10) . . . . ?
C2A C3A C4A C5A 1.3(11) . . . . ?
C34B C33B B2 C27B -126.2(5) . . . . ?
C34B C33B B2 C39B 112.3(5) . . . . ?
C34B C33B B2 C50B -4.9(7) . . . . ?
C18B N2B C14B C13B 178.3(5) . . . . ?
C18B N2B C14B C15B -1.4(8) . . . . ?
C18B C17B C16B C15B -0.3(10) . . . . ?
C24B N3B C20B C19B -179.9(5) . . . . ?
C24B N3B C20B C21B -0.7(9) . . . . ?
C24B C23B C22B C21B 1.8(12) . . . . ?
C50A C45A B1 C33A -20.0(6) . . . . ?
C50A C45A B1 C27A 101.2(5) . . . . ?
C50A C45A B1 C39A -133.8(5) . . . . ?
C50A C49A C48A C47A 1.7(10) . . . . ?
C18A N3A C14A C15A 1.4(8) . . . . ?
C18A N3A C14A C13A 179.5(5) . . . . ?
C18A C17A C16A C15A -0.5(11) . . . . ?
C19B N4B C13B C14B 117.3(5) . . . . ?
C19B N4B C12B C11B -150.2(5) . . . . ?
C19B C20B C21B C22B 178.6(6) . . . . ?
C37A C36A C35A C34A 0.2(11) . . . . ?
C41B C42B C43B C44B 0.9(9) . . . . ?
C40B C39B B2 C27B 49.3(6) . . . . ?
C40B C39B B2 C33B 163.8(4) . . . . ?
C40B C39B B2 C50B -75.9(5) . . . . ?
C16A C15A C14A N3A 0.1(10) . . . . ?
C16A C15A C14A C13A -177.8(6) . . . . ?
C16A C17A C18A N3A 2.1(10) . . . . ?
C16A C17A C18A C26A -177.2(7) . . . . ?
C28B C27B C32B C31B -1.8(8) . . . . ?
C28B C27B B2 C33B 61.6(6) . . . . ?
C28B C27B B2 C39B -179.5(5) . . . . ?
C28B C27B B2 C50B -58.2(6) . . . . ?
C12A N4A C13A C14A -159.6(5) . . . . ?
C12A N4A C19A C20A 117.0(5) . . . . ?
C12A C11A C10A C9A 175.5(6) . . . . ?
C25A C7A C8A C9A -179.9(7) . . . . ?
C9B C8B C7B N1B 2.2(15) . . . . ?
C9B C8B C7B C26B -169.9(11) . . . . ?
C10B C11B C12B N4B -158.1(5) . . . . ?
C10B C9B C8B C7B -0.1(16) . . . . ?
C39A C44A C43A C42A 1.8(11) . . . . ?
C39A C40A C41A C42A 1.3(13) . . . . ?
C1A C2A C3A C4A -2.1(9) . . . . ?
C1A C6A C5A C4A -0.8(12) . . . . ?
C3A C2A C1A O1A -178.5(5) . . . . ?
C3A C2A C1A C6A 1.5(9) . . . . ?
C3A C4A C5A C6A 0.1(12) . . . . ?
C8B C9B C10B C11B -0.8(12) . . . . ?
C7B N1B C11B C12B 179.2(6) . . . . ?
C7B N1B C11B C10B 2.6(9) . . . . ?
C35A C36A C37A C38A 1.8(10) . . . . ?
C40A C39A B1 C33A -103.1(6) . . . . ?
C40A C39A B1 C27A 137.5(5) . . . . ?
C40A C39A B1 C45A 15.8(7) . . . . ?
B2 C27B C32B C31B 168.0(5) . . . . ?
B2 C27B C28B C29B -168.8(5) . . . . ?
B2 C33B C34B C35B 175.9(5) . . . . ?
B2 C39B C40B C41B 178.8(5) . . . . ?
C25B C24B C23B C22B 176.3(7) . . . . ?
C21B C20B C19B N4B 149.7(5) . . . . ?
B1 C33A C34A C35A -174.2(6) . . . . ?
B1 C33A C38A C37A 175.9(5) . . . . ?
B1 C27A C28A C29A -178.8(5) . . . . ?
B1 C27A C30A C31A 179.4(5) . . . . ?
B1 C45A C50A C49A -179.0(5) . . . . ?
B1 C39A C40A C41A 171.2(6) . . . . ?

loop_
_twin_individual_id
_twin_individual_mass_fraction_refined
1 0.629(16)
2 0.371(16)
